data_4037557
loop_
_publ_author_name
'Wang, Jia-Ni'
'Chen, Si-Qi'
'Liu, Zhong-Wen'
'Shi, Xian-Ying'

_publ_section_title
;
 Divergent Syntheses of Spiroindanones and 2-Substituted 1-Indanones by
 Ruthenium-Catalyzed Tandem Coupling and Cyclization of Aromatic Acids
 with \a,\b-Unsaturated Ketones.
;
_journal_issue 3
_journal_name_full 'The Journal of organic chemistry'
_journal_page_first 1348
_journal_page_last 1362
_journal_paper_doi 10.1021/acs.joc.8b02820
_journal_volume 84
_journal_year 2019
_chemical_formula_moiety 'C19 H22 O2'
_chemical_formula_sum 'C19 H22 O2'
_chemical_formula_weight 282.36
_space_group_crystal_system monoclinic
_space_group_IT_number 14
_space_group_name_Hall '-P 2ybc'
_space_group_name_H-M_alt 'P 1 21/c 1'
_atom_sites_solution_hydrogens geom
_atom_sites_solution_primary dual
_audit_creation_date 2018-10-17
_audit_creation_method
;
Olex2 1.2
(compiled 2018.05.29 svn.r3508 for OlexSys, GUI svn.r5506)
;
_cell_angle_alpha 90
_cell_angle_beta 102.502(3)
_cell_angle_gamma 90
_cell_formula_units_Z 4
_cell_length_a 12.8547(16)
_cell_length_b 16.926(2)
_cell_length_c 7.0925(9)
_cell_measurement_reflns_used 9960
_cell_measurement_temperature 153
_cell_measurement_theta_max 68.291
_cell_measurement_theta_min 4.386
_cell_volume 1506.6(3)
_computing_cell_refinement 'SAINT v8.37A (Bruker, 2015)'
_computing_data_reduction 'SAINT v8.37A (Bruker, 2015)'
_computing_molecular_graphics 'Olex2 (Dolomanov et al., 2009)'
_computing_publication_material 'Olex2 (Dolomanov et al., 2009)'
_computing_structure_refinement 'XL (Sheldrick, 2008)'
_computing_structure_solution 'XT (Sheldrick, 2015)'
_diffrn_ambient_temperature 153.08
_diffrn_measured_fraction_theta_full 0.997
_diffrn_measured_fraction_theta_max 0.948
_diffrn_measurement_device_type 'Bruker APEX-II CCD'
_diffrn_measurement_method '\f and \w scans'
_diffrn_radiation_type CuK\a
_diffrn_radiation_wavelength 1.54178
_diffrn_reflns_av_R_equivalents 0.0534
_diffrn_reflns_av_unetI/netI 0.0324
_diffrn_reflns_Laue_measured_fraction_full 0.997
_diffrn_reflns_Laue_measured_fraction_max 0.948
_diffrn_reflns_limit_h_max 15
_diffrn_reflns_limit_h_min -15
_diffrn_reflns_limit_k_max 20
_diffrn_reflns_limit_k_min -20
_diffrn_reflns_limit_l_max 8
_diffrn_reflns_limit_l_min -7
_diffrn_reflns_number 20710
_diffrn_reflns_point_group_measured_fraction_full 0.997
_diffrn_reflns_point_group_measured_fraction_max 0.948
_diffrn_reflns_theta_full 67.679
_diffrn_reflns_theta_max 68.352
_diffrn_reflns_theta_min 2.610
_diffrn_standards_number 0
_exptl_absorpt_coefficient_mu 0.619
_exptl_absorpt_correction_T_max 0.7531
_exptl_absorpt_correction_T_min 0.6543
_exptl_absorpt_correction_type multi-scan
_exptl_absorpt_process_details
'SADABS-2016/2 (Bruker,2016/2) was used for absorption correction. wR2(int) was 0.1178 before and 0.0799 after correction. The Ratio of minimum to maximum transmission is 0.8688. The \l/2 correction factor is Not present.'
_exptl_crystal_colour 'clear light yellow'
_exptl_crystal_colour_lustre clear
_exptl_crystal_colour_modifier light
_exptl_crystal_colour_primary yellow
_exptl_crystal_density_diffrn 1.245
_exptl_crystal_description block
_exptl_crystal_F_000 608
_exptl_crystal_size_max 0.5
_exptl_crystal_size_mid 0.4
_exptl_crystal_size_min 0.3
_refine_diff_density_max 0.793
_refine_diff_density_min -0.357
_refine_diff_density_rms 0.113
_refine_ls_extinction_method none
_refine_ls_goodness_of_fit_ref 1.087
_refine_ls_hydrogen_treatment constr
_refine_ls_matrix_type full
_refine_ls_number_parameters 195
_refine_ls_number_reflns 2719
_refine_ls_number_restraints 0
_refine_ls_restrained_S_all 1.087
_refine_ls_R_factor_all 0.0998
_refine_ls_R_factor_gt 0.0989
_refine_ls_shift/su_max 0.000
_refine_ls_shift/su_mean 0.000
_refine_ls_structure_factor_coef Fsqd
_refine_ls_weighting_details 'w=1/[\s^2^(Fo^2^)+(0.1493P)^2^+3.8362P] where P=(Fo^2^+2Fc^2^)/3'
_refine_ls_weighting_scheme calc
_refine_ls_wR_factor_gt 0.2813
_refine_ls_wR_factor_ref 0.2819
_reflns_Friedel_coverage 0.000
_reflns_number_gt 2649
_reflns_number_total 2719
_reflns_threshold_expression 'I > 2\s(I)'
_cod_data_source_file jo8b02820_si_002.cif
_cod_data_source_block s
_cod_database_code 4037557
_shelx_shelxl_version_number 2014/7
_shelx_space_group_comment
;
The symmetry employed for this shelxl refinement is uniquely defined
by the following loop, which should always be used as a source of
symmetry information in preference to the above space-group names.
They are only intended as comments.
;
_shelx_estimated_absorpt_t_max 0.836
_shelx_estimated_absorpt_t_min 0.747
_olex2_refinement_description
;
1. Twinned data refinement
 Scales: 0.9958(7)
 0.0042(7)
2. Fixed Uiso
 At 1.2 times of:
  All C(H) groups, All C(H,H) groups
 At 1.5 times of:
  All C(H,H,H) groups
3.a Secondary CH2 refined with riding coordinates:
 C006(H00A,H00B), C00D(H00F,H00G), C00H(H00L,H00M), C00J(H00O,H00P)
3.b Aromatic/amide H refined with riding coordinates:
 C00F(H00K), C00I(H00N)
3.c Idealised Me refined as rotating group:
 C00B(H00C,H00D,H00E), C00E(H00H,H00I,H00J), C00K(H00Q,H00R,H00S), C00L(H00T,
 H00U,H00V)
;
_olex2_submission_special_instructions 'No special instructions were received'

loop_
_space_group_symop_operation_xyz
'x, y, z'
'-x, y+1/2, -z+1/2'
'-x, -y, -z'
'x, -y-1/2, z-1/2'

loop_
_atom_site_label
_atom_site_type_symbol
_atom_site_fract_x
_atom_site_fract_y
_atom_site_fract_z
_atom_site_U_iso_or_equiv
_atom_site_adp_type
_atom_site_occupancy
_atom_site_site_symmetry_order
_atom_site_calc_flag
_atom_site_refinement_flags_posn
O001 O 0.7261(2) 0.51636(16) 0.6152(4) 0.0351(7) Uani 1 1 d .
O002 O 0.82438(19) 0.35752(15) 0.3507(4) 0.0342(7) Uani 1 1 d .
C003 C 0.7541(3) 0.51333(19) 0.4602(5) 0.0256(8) Uani 1 1 d .
C004 C 0.8512(3) 0.55556(19) 0.4358(5) 0.0261(8) Uani 1 1 d .
C005 C 0.8831(3) 0.55153(19) 0.2673(5) 0.0264(8) Uani 1 1 d .
C006 C 0.7059(3) 0.4954(2) 0.0990(5) 0.0290(8) Uani 1 1 d .
H00A H 0.6737 0.4575 -0.0035 0.035 Uiso 1 1 calc R
H00B H 0.6677 0.5463 0.0712 0.035 Uiso 1 1 calc R
C007 C 0.5458(3) 0.3711(2) 0.2726(5) 0.0273(8) Uani 1 1 d .
C008 C 0.6370(3) 0.3252(2) 0.2861(5) 0.0258(8) Uani 1 1 d .
C009 C 0.6910(3) 0.4640(2) 0.2954(5) 0.0255(8) Uani 1 1 d .
C00A C 0.7310(3) 0.37680(19) 0.3180(5) 0.0255(7) Uani 1 1 d .
C00B C 0.9076(3) 0.6021(2) 0.6077(5) 0.0311(8) Uani 1 1 d .
H00C H 0.8627 0.6466 0.6292 0.047 Uiso 1 1 calc GR
H00D H 0.9751 0.6222 0.5841 0.047 Uiso 1 1 calc GR
H00E H 0.9217 0.5680 0.7221 0.047 Uiso 1 1 calc GR
C00C C 0.6322(3) 0.2423(2) 0.2739(5) 0.0273(8) Uani 1 1 d .
C00D C 0.5720(3) 0.4575(2) 0.3012(5) 0.0302(8) Uani 1 1 d .
H00F H 0.5598 0.4760 0.4270 0.036 Uiso 1 1 calc R
H00G H 0.5278 0.4894 0.1970 0.036 Uiso 1 1 calc R
C00E C 0.7306(3) 0.1923(2) 0.2917(5) 0.0327(8) Uani 1 1 d .
H00H H 0.7738 0.2124 0.2041 0.049 Uiso 1 1 calc GR
H00I H 0.7099 0.1376 0.2577 0.049 Uiso 1 1 calc GR
H00J H 0.7721 0.1944 0.4249 0.049 Uiso 1 1 calc GR
C00F C 0.4460(3) 0.3361(2) 0.2427(5) 0.0292(8) Uani 1 1 d .
H00K H 0.3838 0.3674 0.2336 0.035 Uiso 1 1 calc R
C00G C 0.4387(3) 0.2543(2) 0.2260(5) 0.0316(8) Uani 1 1 d .
C00H C 0.8220(3) 0.5074(2) 0.0943(5) 0.0311(8) Uani 1 1 d .
H00L H 0.8558 0.4552 0.0878 0.037 Uiso 1 1 calc R
H00M H 0.8265 0.5369 -0.0242 0.037 Uiso 1 1 calc R
C00I C 0.5314(3) 0.2087(2) 0.2422(5) 0.0323(8) Uani 1 1 d .
H00N H 0.5249 0.1529 0.2311 0.039 Uiso 1 1 calc R
C00J C 0.9819(3) 0.5935(2) 0.2335(6) 0.0326(8) Uani 1 1 d .
H00O H 1.0119 0.5637 0.1376 0.039 Uiso 1 1 calc R
H00P H 1.0364 0.5952 0.3558 0.039 Uiso 1 1 calc R
C00K C 0.9556(3) 0.6779(2) 0.1603(7) 0.0437(10) Uani 1 1 d .
H00Q H 0.8977 0.6765 0.0448 0.066 Uiso 1 1 calc GR
H00R H 1.0188 0.7020 0.1282 0.066 Uiso 1 1 calc GR
H00S H 0.9333 0.7091 0.2611 0.066 Uiso 1 1 calc GR
C00L C 0.3319(3) 0.2134(3) 0.1930(6) 0.0428(10) Uani 1 1 d .
H00T H 0.3277 0.1817 0.3068 0.064 Uiso 1 1 calc GR
H00U H 0.3236 0.1789 0.0798 0.064 Uiso 1 1 calc GR
H00V H 0.2749 0.2530 0.1711 0.064 Uiso 1 1 calc GR

loop_
_atom_site_aniso_label
_atom_site_aniso_U_11
_atom_site_aniso_U_22
_atom_site_aniso_U_33
_atom_site_aniso_U_23
_atom_site_aniso_U_13
_atom_site_aniso_U_12
O001 0.0430(15) 0.0369(15) 0.0276(13) -0.0049(11) 0.0123(11) -0.0078(11)
O002 0.0287(13) 0.0277(13) 0.0451(16) -0.0009(11) 0.0056(11) 0.0018(10)
C003 0.0325(17) 0.0182(15) 0.0259(17) -0.0009(13) 0.0058(14) 0.0019(13)
C004 0.0305(17) 0.0188(16) 0.0288(18) -0.0004(13) 0.0057(14) 0.0005(13)
C005 0.0315(17) 0.0190(16) 0.0288(17) 0.0025(13) 0.0067(14) 0.0026(13)
C006 0.0341(18) 0.0281(17) 0.0217(16) -0.0009(13) -0.0005(13) 0.0032(14)
C007 0.0325(18) 0.0258(17) 0.0229(16) 0.0017(13) 0.0043(13) -0.0014(13)
C008 0.0295(17) 0.0240(17) 0.0228(16) -0.0001(13) 0.0030(13) -0.0025(13)
C009 0.0283(16) 0.0219(16) 0.0257(17) -0.0011(13) 0.0046(13) 0.0010(13)
C00A 0.0313(18) 0.0209(16) 0.0241(16) -0.0008(13) 0.0055(13) -0.0002(13)
C00B 0.0334(18) 0.0264(17) 0.0321(19) -0.0032(14) 0.0039(15) -0.0033(14)
C00C 0.0370(19) 0.0229(17) 0.0212(15) 0.0018(13) 0.0045(13) -0.0019(14)
C00D 0.0300(17) 0.0234(17) 0.0365(19) -0.0031(14) 0.0055(15) 0.0006(13)
C00E 0.044(2) 0.0227(17) 0.0310(18) -0.0017(14) 0.0069(15) 0.0001(15)
C00F 0.0289(17) 0.0315(18) 0.0270(17) 0.0020(14) 0.0056(13) -0.0029(14)
C00G 0.0347(19) 0.0306(19) 0.0274(17) 0.0025(14) 0.0024(14) -0.0080(15)
C00H 0.040(2) 0.0286(18) 0.0259(18) -0.0003(14) 0.0093(15) -0.0029(15)
C00I 0.044(2) 0.0222(17) 0.0290(17) -0.0003(14) 0.0046(15) -0.0068(15)
C00J 0.0315(18) 0.0311(19) 0.0352(19) 0.0015(15) 0.0076(15) -0.0001(14)
C00K 0.043(2) 0.034(2) 0.058(3) 0.0100(19) 0.0172(19) -0.0033(17)
C00L 0.041(2) 0.040(2) 0.045(2) 0.0023(18) 0.0038(18) -0.0159(17)

loop_
_atom_type_symbol
_atom_type_description
_atom_type_scat_dispersion_real
_atom_type_scat_dispersion_imag
_atom_type_scat_source
C C 0.0181 0.0091 'International Tables Vol C Tables 4.2.6.8 and 6.1.1.4'
H H 0.0000 0.0000 'International Tables Vol C Tables 4.2.6.8 and 6.1.1.4'
O O 0.0492 0.0322 'International Tables Vol C Tables 4.2.6.8 and 6.1.1.4'

loop_
_geom_angle_atom_site_label_1
_geom_angle_atom_site_label_2
_geom_angle_atom_site_label_3
_geom_angle
O001 C003 C004 120.1(3)
O001 C003 C009 120.0(3)
C004 C003 C009 119.9(3)
C003 C004 C00B 115.5(3)
C005 C004 C003 120.4(3)
C005 C004 C00B 124.2(3)
C004 C005 C00H 122.9(3)
C004 C005 C00J 122.8(3)
C00H C005 C00J 114.2(3)
H00A C006 H00B 107.8
C009 C006 H00A 109.1
C009 C006 H00B 109.1
C00H C006 H00A 109.1
C00H C006 H00B 109.1
C00H C006 C009 112.5(3)
C008 C007 C00D 111.8(3)
C00F C007 C008 120.6(3)
C00F C007 C00D 127.5(3)
C007 C008 C00A 109.3(3)
C007 C008 C00C 121.9(3)
C00C C008 C00A 128.8(3)
C003 C009 C006 110.9(3)
C003 C009 C00A 109.4(3)
C003 C009 C00D 112.7(3)
C006 C009 C00A 108.5(3)
C006 C009 C00D 111.5(3)
C00D C009 C00A 103.7(3)
O002 C00A C008 127.9(3)
O002 C00A C009 124.3(3)
C008 C00A C009 107.7(3)
C004 C00B H00C 109.5
C004 C00B H00D 109.5
C004 C00B H00E 109.5
H00C C00B H00D 109.5
H00C C00B H00E 109.5
H00D C00B H00E 109.5
C008 C00C C00E 122.1(3)
C00I C00C C008 116.4(3)
C00I C00C C00E 121.5(3)
C007 C00D C009 105.1(3)
C007 C00D H00F 110.7
C007 C00D H00G 110.7
C009 C00D H00F 110.7
C009 C00D H00G 110.7
H00F C00D H00G 108.8
C00C C00E H00H 109.5
C00C C00E H00I 109.5
C00C C00E H00J 109.5
H00H C00E H00I 109.5
H00H C00E H00J 109.5
H00I C00E H00J 109.5
C007 C00F H00K 120.6
C007 C00F C00G 118.8(3)
C00G C00F H00K 120.6
C00F C00G C00I 120.0(3)
C00F C00G C00L 120.8(3)
C00I C00G C00L 119.2(3)
C005 C00H C006 113.0(3)
C005 C00H H00L 109.0
C005 C00H H00M 109.0
C006 C00H H00L 109.0
C006 C00H H00M 109.0
H00L C00H H00M 107.8
C00C C00I C00G 122.3(3)
C00C C00I H00N 118.8
C00G C00I H00N 118.8
C005 C00J H00O 109.4
C005 C00J H00P 109.4
C005 C00J C00K 111.0(3)
H00O C00J H00P 108.0
C00K C00J H00O 109.4
C00K C00J H00P 109.4
C00J C00K H00Q 109.5
C00J C00K H00R 109.5
C00J C00K H00S 109.5
H00Q C00K H00R 109.5
H00Q C00K H00S 109.5
H00R C00K H00S 109.5
C00G C00L H00T 109.5
C00G C00L H00U 109.5
C00G C00L H00V 109.5
H00T C00L H00U 109.5
H00T C00L H00V 109.5
H00U C00L H00V 109.5

loop_
_geom_bond_atom_site_label_1
_geom_bond_atom_site_label_2
_geom_bond_distance
O001 C003 1.230(4)
O002 C00A 1.216(4)
C003 C004 1.480(5)
C003 C009 1.521(5)
C004 C005 1.347(5)
C004 C00B 1.500(5)
C005 C00H 1.504(5)
C005 C00J 1.519(5)
C006 H00A 0.9900
C006 H00B 0.9900
C006 C009 1.540(5)
C006 C00H 1.515(5)
C007 C008 1.392(5)
C007 C00D 1.505(5)
C007 C00F 1.386(5)
C008 C00A 1.469(5)
C008 C00C 1.406(5)
C009 C00A 1.560(5)
C009 C00D 1.543(5)
C00B H00C 0.9800
C00B H00D 0.9800
C00B H00E 0.9800
C00C C00E 1.504(5)
C00C C00I 1.388(5)
C00D H00F 0.9900
C00D H00G 0.9900
C00E H00H 0.9800
C00E H00I 0.9800
C00E H00J 0.9800
C00F H00K 0.9500
C00F C00G 1.391(5)
C00G C00I 1.403(5)
C00G C00L 1.511(5)
C00H H00L 0.9900
C00H H00M 0.9900
C00I H00N 0.9500
C00J H00O 0.9900
C00J H00P 0.9900
C00J C00K 1.533(5)
C00K H00Q 0.9800
C00K H00R 0.9800
C00K H00S 0.9800
C00L H00T 0.9800
C00L H00U 0.9800
C00L H00V 0.9800

loop_
_twin_individual_id
_twin_individual_mass_fraction_refined
1 0.9958(7)
2 0.0042(7)
